data_4061283
loop_
_publ_author_name
'Shin, Richard Y. C.'
'Tan, Geok Kheng'
'Koh, Lip Lin'
'Goh, Lai Yoong'

_publ_section_title
;
Syntheses and Single Crystal X-Ray Diffraction Studies of Acyclic
and Macrocyclic Aza-dithiolate (NS~2~) Complexes of (Arene)ruthenium(II).
Base-Promoted Formation of Tethered Arene and Thiolate-alkylation
Derivatives.
;
_journal_issue 26
_journal_name_full Organometallics
_journal_page_first 6293
_journal_page_last 6298
_journal_paper_doi 10.1021/om049445c
_journal_volume 23
_journal_year 2004
_chemical_formula_sum 'C22 H41 F12 N3 O4 P2 Ru S2'
_chemical_formula_weight 866.71
_space_group_IT_number 2
_symmetry_cell_setting triclinic
_symmetry_space_group_name_Hall '-P 1'
_symmetry_space_group_name_H-M 'P -1'
_cell_angle_alpha 108.2100(10)
_cell_angle_beta 98.1320(10)
_cell_angle_gamma 93.9630(10)
_cell_formula_units_Z 2
_cell_length_a 10.1429(5)
_cell_length_b 10.6403(5)
_cell_length_c 16.5359(8)
_cell_measurement_temperature 223(2)
_cell_volume 1665.96(14)
_diffrn_ambient_temperature 223(2)
_exptl_crystal_density_diffrn 1.728
_cod_depositor_comments
;
The following automatic conversions were performed:
'_symmetry_cell_setting' value 'Triclinic' changed to 'triclinic'
according to '/home/saulius/struct/CIF-dictionaries/cif_core.dic'
dictionary named 'cif_core.dic' version 2.4.1 from 2010-06-29.

Automatic conversion script
Id: cif_fix_enum 1527 2010-12-29 10:47:43Z saulius 
;
_cod_database_code 4061283

loop_
_symmetry_equiv_pos_as_xyz
'x, y, z'
'-x, -y, -z'

loop_
_atom_site_label
_atom_site_type_symbol
_atom_site_fract_x
_atom_site_fract_y
_atom_site_fract_z
_atom_site_U_iso_or_equiv
_atom_site_adp_type
_atom_site_occupancy
_atom_site_symmetry_multiplicity
_atom_site_calc_flag
_atom_site_refinement_flags
_atom_site_disorder_assembly
_atom_site_disorder_group
Ru1 Ru 0.761148(16) 0.706030(16) 0.265541(11) 0.02743(7) Uani 1 1 d . . .
S1 S 0.93264(6) 0.88467(6) 0.31598(4) 0.03586(14) Uani 1 1 d . . .
S2 S 0.66863(7) 0.73846(7) 0.13726(4) 0.03860(14) Uani 1 1 d . . .
N1 N 0.9053(2) 0.6102(2) 0.19018(14) 0.0350(4) Uani 1 1 d . . .
H1 H 0.903(3) 0.531(4) 0.188(2) 0.046(9) Uiso 1 1 d . . .
C1 C 1.0590(3) 0.8192(3) 0.2514(2) 0.0476(6) Uani 1 1 d . . .
H1A H 1.045(4) 0.846(3) 0.194(2) 0.053(9) Uiso 1 1 d . . .
H1B H 1.146(4) 0.856(4) 0.284(3) 0.063(11) Uiso 1 1 d . . .
C2 C 1.0453(3) 0.6709(3) 0.2319(2) 0.0449(6) Uani 1 1 d . . .
H2A H 1.065(3) 0.646(3) 0.285(2) 0.042(8) Uiso 1 1 d . . .
H2B H 1.103(4) 0.634(4) 0.195(3) 0.061(10) Uiso 1 1 d . . .
C3 C 0.8799(3) 0.6001(3) 0.09625(18) 0.0466(6) Uani 1 1 d . . .
H3A H 0.911(4) 0.522(4) 0.065(2) 0.058(10) Uiso 1 1 d . . .
H3B H 0.934(4) 0.685(4) 0.096(2) 0.053(9) Uiso 1 1 d . . .
C4 C 0.7339(4) 0.6003(3) 0.06453(18) 0.0489(7) Uani 1 1 d . . .
H4A H 0.679(4) 0.521(4) 0.065(2) 0.054(9) Uiso 1 1 d . . .
H4B H 0.720(4) 0.607(4) 0.008(3) 0.060(10) Uiso 1 1 d . . .
C5 C 0.7492(4) 0.8767(3) 0.11240(19) 0.0450(6) Uani 1 1 d . . .
H5A H 0.721(4) 0.856(4) 0.051(2) 0.053(9) Uiso 1 1 d . . .
H5B H 0.835(4) 0.875(4) 0.118(2) 0.051(10) Uiso 1 1 d . . .
C6 C 0.7121(4) 1.0091(3) 0.1648(2) 0.0518(7) Uani 1 1 d . . .
H6A H 0.617(4) 1.015(4) 0.156(3) 0.062(11) Uiso 1 1 d . . .
H6B H 0.758(4) 1.078(4) 0.141(3) 0.073(12) Uiso 1 1 d . . .
C7 C 0.7544(3) 1.0478(3) 0.2619(2) 0.0471(6) Uani 1 1 d . . .
H7A H 0.700(3) 0.993(3) 0.284(2) 0.045(8) Uiso 1 1 d . . .
H7B H 0.741(4) 1.135(4) 0.286(2) 0.053(9) Uiso 1 1 d . . .
C8 C 0.9005(3) 1.0388(3) 0.2923(2) 0.0486(7) Uani 1 1 d . . .
H8A H 0.953(4) 1.046(4) 0.250(2) 0.055(10) Uiso 1 1 d . . .
H8B H 0.943(5) 1.110(5) 0.343(3) 0.086(14) Uiso 1 1 d . . .
C9 C 0.7778(3) 0.6941(3) 0.40106(17) 0.0417(6) Uani 1 1 d . . .
C10 C 0.7684(3) 0.5656(3) 0.34171(18) 0.0394(5) Uani 1 1 d . . .
C11 C 0.6566(3) 0.5179(3) 0.27267(18) 0.0413(6) Uani 1 1 d . . .
C12 C 0.5587(3) 0.6007(3) 0.2627(2) 0.0448(6) Uani 1 1 d . . .
C13 C 0.5728(3) 0.7354(3) 0.3192(2) 0.0455(6) Uani 1 1 d . . .
C14 C 0.6809(3) 0.7814(3) 0.38851(18) 0.0434(6) Uani 1 1 d . . .
C15 C 0.8913(4) 0.7408(5) 0.4775(2) 0.0713(10) Uani 1 1 d . . .
H15A H 0.8834 0.8313 0.5121 0.107 Uiso 1 1 calc R . .
H15B H 0.9764 0.7382 0.4570 0.107 Uiso 1 1 calc R . .
H15C H 0.8868 0.6828 0.5123 0.107 Uiso 1 1 calc R . .
C16 C 0.8721(4) 0.4733(5) 0.3510(3) 0.0627(10) Uani 1 1 d . . .
H16A H 0.904(6) 0.417(6) 0.300(4) 0.12(2) Uiso 1 1 d . . .
H16B H 0.940(5) 0.525(5) 0.382(3) 0.088(17) Uiso 1 1 d . . .
H16C H 0.844(5) 0.417(5) 0.379(3) 0.088(15) Uiso 1 1 d . . .
C17 C 0.6420(6) 0.3756(4) 0.2120(3) 0.0726(12) Uani 1 1 d . . .
H17A H 0.729(7) 0.346(6) 0.211(4) 0.12(2) Uiso 1 1 d . . .
H17B H 0.604(6) 0.317(6) 0.232(4) 0.109(18) Uiso 1 1 d . . .
H17C H 0.629(7) 0.373(6) 0.161(5) 0.12(2) Uiso 1 1 d . . .
C18 C 0.4365(4) 0.5492(6) 0.1926(4) 0.0830(16) Uani 1 1 d . . .
H18A H 0.469(7) 0.462(8) 0.146(5) 0.15(3) Uiso 1 1 d . . .
H18B H 0.415(6) 0.611(6) 0.167(4) 0.12(2) Uiso 1 1 d . . .
H18C H 0.382(8) 0.516(7) 0.207(5) 0.14(3) Uiso 1 1 d . . .
C19 C 0.4683(4) 0.8262(6) 0.3072(4) 0.0799(15) Uani 1 1 d . . .
H19A H 0.502(7) 0.926(7) 0.327(5) 0.14(2) Uiso 1 1 d . . .
H19B H 0.397(6) 0.821(5) 0.331(4) 0.101(17) Uiso 1 1 d . . .
H19C H 0.439(6) 0.812(6) 0.249(4) 0.098(18) Uiso 1 1 d . . .
C20 C 0.6958(6) 0.9199(4) 0.4527(3) 0.0762(13) Uani 1 1 d . . .
H20A H 0.658(6) 0.979(6) 0.425(4) 0.107(18) Uiso 1 1 d . . .
H20B H 0.658(5) 0.917(5) 0.499(3) 0.089(15) Uiso 1 1 d . . .
H20C H 0.786(7) 0.955(6) 0.462(4) 0.12(2) Uiso 1 1 d . . .
P1 P 0.30462(7) 0.67725(7) 0.47895(5) 0.04424(16) Uani 1 1 d D . .
F1 F 0.3896(4) 0.6104(3) 0.4090(3) 0.1246(14) Uani 1 1 d D . .
F2 F 0.3577(3) 0.5891(3) 0.5342(2) 0.0973(9) Uani 1 1 d D . .
F3 F 0.2172(3) 0.7471(3) 0.54830(17) 0.0915(8) Uani 1 1 d D . .
F4 F 0.2461(3) 0.7662(3) 0.42429(17) 0.0881(8) Uani 1 1 d D . .
F5 F 0.1835(3) 0.5638(3) 0.4353(2) 0.0994(9) Uani 1 1 d D . .
F6 F 0.4240(3) 0.7915(2) 0.5239(2) 0.1046(10) Uani 1 1 d D . .
P2 P 0.07175(8) 0.26169(8) 0.12078(5) 0.04525(17) Uani 1 1 d D . .
F7 F 0.0444(5) 0.1703(6) 0.0244(3) 0.0898(19) Uani 0.70 1 d PD A 1
F8 F 0.1038(6) 0.3847(5) 0.0870(4) 0.0833(17) Uani 0.70 1 d PD A 1
F9 F 0.1013(7) 0.3667(7) 0.2144(3) 0.0974(17) Uani 0.70 1 d PD A 1
F10 F 0.0410(9) 0.1434(7) 0.1509(7) 0.137(4) Uani 0.70 1 d PD A 1
F7A F 0.0490(14) 0.2075(16) 0.0205(5) 0.142(9) Uani 0.30 1 d PD A 2
F8A F 0.1146(10) 0.4041(9) 0.1233(11) 0.133(9) Uani 0.30 1 d PD A 2
F9A F 0.0859(15) 0.3047(19) 0.2218(5) 0.174(13) Uani 0.30 1 d PD A 2
F10A F 0.0262(15) 0.1133(13) 0.1183(13) 0.133(9) Uani 0.30 1 d PD A 2
F11 F -0.0811(2) 0.2910(3) 0.11574(18) 0.0842(7) Uani 1 1 d D A .
F12 F 0.2241(2) 0.2373(3) 0.1246(2) 0.0926(8) Uani 1 1 d D A .
N1S N 0.6495(3) 0.8328(3) 0.69085(19) 0.0544(6) Uani 1 1 d . . .
O1S O 0.7279(4) 0.9114(3) 0.6780(3) 0.0941(10) Uani 1 1 d . . .
O2S O 0.5665(3) 0.8654(3) 0.7373(2) 0.0796(8) Uani 1 1 d . . .
C1S C 0.6524(5) 0.6901(4) 0.6475(3) 0.0653(10) Uani 1 1 d . . .
H1SA H 0.577(6) 0.649(6) 0.652(4) 0.11(2) Uiso 1 1 d . . .
H1SB H 0.638(5) 0.669(5) 0.589(4) 0.086(15) Uiso 1 1 d . . .
H1SC H 0.737(6) 0.673(5) 0.660(3) 0.097(17) Uiso 1 1 d . . .
N2S N 0.3030(5) 0.7973(4) 0.0465(2) 0.0854(12) Uani 1 1 d . . .
O3S O 0.2422(6) 0.7197(4) 0.0748(3) 0.1318(18) Uani 1 1 d . . .
O4S O 0.3832(5) 0.7667(6) 0.0029(3) 0.152(2) Uani 1 1 d . . .
C2S C 0.2683(6) 0.9334(5) 0.0700(4) 0.0817(13) Uani 1 1 d . . .
H2SA H 0.333(6) 0.995(7) 0.065(4) 0.12(2) Uiso 1 1 d . . .
H2SB H 0.264(7) 0.950(7) 0.133(5) 0.14(2) Uiso 1 1 d . . .
H2SC H 0.168(6) 0.938(6) 0.035(4) 0.111(18) Uiso 1 1 d . . .

loop_
_atom_site_aniso_label
_atom_site_aniso_U_11
_atom_site_aniso_U_22
_atom_site_aniso_U_33
_atom_site_aniso_U_23
_atom_site_aniso_U_13
_atom_site_aniso_U_12
Ru1 0.02659(11) 0.02708(11) 0.03101(11) 0.01196(7) 0.00689(7) 0.00332(7)
S1 0.0349(3) 0.0328(3) 0.0381(3) 0.0102(2) 0.0062(2) -0.0014(2)
S2 0.0388(3) 0.0421(3) 0.0376(3) 0.0187(3) 0.0025(2) 0.0039(2)
N1 0.0385(11) 0.0315(10) 0.0391(11) 0.0139(8) 0.0128(8) 0.0076(8)
C1 0.0321(13) 0.0482(15) 0.0636(18) 0.0174(13) 0.0161(12) 0.0005(11)
C2 0.0327(13) 0.0472(15) 0.0578(17) 0.0178(13) 0.0140(12) 0.0098(11)
C3 0.0644(18) 0.0421(14) 0.0384(13) 0.0129(11) 0.0215(12) 0.0152(13)
C4 0.0664(19) 0.0411(14) 0.0341(13) 0.0079(11) 0.0038(12) 0.0027(13)
C5 0.0591(18) 0.0434(14) 0.0408(14) 0.0225(11) 0.0137(12) 0.0090(12)
C6 0.065(2) 0.0453(15) 0.0560(17) 0.0279(14) 0.0146(14) 0.0166(14)
C7 0.0613(18) 0.0335(13) 0.0529(16) 0.0170(12) 0.0198(13) 0.0143(12)
C8 0.0573(17) 0.0298(12) 0.0578(17) 0.0143(12) 0.0098(14) -0.0020(11)
C9 0.0399(13) 0.0558(15) 0.0350(12) 0.0215(11) 0.0112(10) 0.0032(11)
C10 0.0390(13) 0.0449(13) 0.0484(14) 0.0290(11) 0.0182(11) 0.0127(10)
C11 0.0473(14) 0.0333(12) 0.0481(14) 0.0181(11) 0.0156(11) -0.0018(10)
C12 0.0310(12) 0.0545(16) 0.0553(16) 0.0304(13) 0.0049(11) -0.0060(11)
C13 0.0364(13) 0.0536(16) 0.0662(18) 0.0380(14) 0.0246(12) 0.0175(11)
C14 0.0540(16) 0.0372(13) 0.0465(14) 0.0155(11) 0.0273(12) 0.0084(11)
C15 0.066(2) 0.104(3) 0.0393(16) 0.0233(18) -0.0012(15) -0.002(2)
C16 0.061(2) 0.070(2) 0.087(3) 0.054(2) 0.031(2) 0.0324(19)
C17 0.103(4) 0.0351(16) 0.077(3) 0.0112(16) 0.029(2) -0.0074(18)
C18 0.047(2) 0.107(4) 0.094(3) 0.054(3) -0.021(2) -0.028(2)
C19 0.056(2) 0.102(3) 0.130(4) 0.083(3) 0.049(3) 0.049(2)
C20 0.120(4) 0.0453(18) 0.067(2) 0.0068(17) 0.053(3) 0.011(2)
P1 0.0410(4) 0.0419(4) 0.0493(4) 0.0127(3) 0.0112(3) 0.0056(3)
F1 0.154(3) 0.0788(17) 0.172(3) 0.0370(19) 0.127(3) 0.0380(18)
F2 0.0828(17) 0.0951(19) 0.140(3) 0.0785(19) 0.0095(16) 0.0187(14)
F3 0.125(2) 0.0807(16) 0.0819(16) 0.0223(13) 0.0582(16) 0.0351(16)
F4 0.106(2) 0.0977(19) 0.0746(15) 0.0456(14) 0.0113(14) 0.0302(16)
F5 0.0676(15) 0.0698(15) 0.129(2) -0.0024(15) 0.0045(15) -0.0140(12)
F6 0.0677(15) 0.0632(14) 0.167(3) 0.0378(17) -0.0231(17) -0.0133(12)
P2 0.0490(4) 0.0442(4) 0.0437(4) 0.0126(3) 0.0120(3) 0.0135(3)
F7 0.078(3) 0.092(3) 0.061(3) -0.028(2) 0.016(2) -0.003(2)
F8 0.119(4) 0.067(3) 0.089(3) 0.045(3) 0.045(3) 0.028(3)
F9 0.121(4) 0.106(3) 0.049(2) 0.000(2) 0.008(2) 0.042(3)
F10 0.194(8) 0.103(5) 0.202(7) 0.116(6) 0.137(6) 0.069(5)
F7A 0.139(14) 0.25(2) 0.070(8) 0.093(12) 0.044(8) -0.005(13)
F8A 0.052(5) 0.029(4) 0.28(2) 0.001(8) 0.022(9) -0.009(3)
F9A 0.163(17) 0.29(3) 0.037(5) -0.002(10) -0.015(7) 0.124(19)
F10A 0.127(12) 0.068(7) 0.25(2) 0.070(10) 0.108(13) 0.035(7)
F11 0.0507(12) 0.0963(18) 0.1012(18) 0.0201(14) 0.0208(12) 0.0204(11)
F12 0.0579(13) 0.0917(18) 0.122(2) 0.0224(16) 0.0138(13) 0.0324(13)
N1S 0.0558(15) 0.0437(13) 0.0584(16) 0.0139(12) -0.0007(12) 0.0052(11)
O1S 0.093(2) 0.0629(17) 0.124(3) 0.0336(18) 0.015(2) -0.0152(16)
O2S 0.083(2) 0.0776(18) 0.0729(17) 0.0110(14) 0.0213(15) 0.0220(15)
C1S 0.068(2) 0.0449(17) 0.073(3) 0.0088(16) -0.0001(19) 0.0093(16)
N2S 0.108(3) 0.077(2) 0.0533(18) 0.0069(17) -0.0208(19) 0.029(2)
O3S 0.197(5) 0.083(2) 0.111(3) 0.050(2) -0.022(3) 0.005(3)
O4S 0.126(4) 0.201(5) 0.087(3) -0.015(3) -0.005(2) 0.092(4)
C2S 0.096(3) 0.055(2) 0.080(3) 0.009(2) -0.001(3) 0.013(2)

loop_
_geom_bond_atom_site_label_1
_geom_bond_atom_site_label_2
_geom_bond_distance
_geom_bond_site_symmetry_2
_geom_bond_publ_flag
Ru1 N1 2.158(2) . ?
Ru1 C13 2.219(3) . ?
Ru1 C14 2.231(3) . ?
Ru1 C10 2.234(2) . ?
Ru1 C11 2.244(2) . ?
Ru1 C12 2.258(3) . ?
Ru1 C9 2.267(2) . ?
Ru1 S2 2.3320(6) . ?
Ru1 S1 2.3401(6) . ?
S1 C1 1.820(3) . ?
S1 C8 1.840(3) . ?
S2 C4 1.817(3) . ?
S2 C5 1.819(3) . ?
N1 C2 1.493(4) . ?
N1 C3 1.506(4) . ?
C1 C2 1.501(4) . ?
C3 C4 1.500(5) . ?
C5 C6 1.510(4) . ?
C6 C7 1.516(5) . ?
C7 C8 1.516(5) . ?
C9 C10 1.399(4) . ?
C9 C14 1.435(4) . ?
C9 C15 1.511(4) . ?
C10 C11 1.428(4) . ?
C10 C16 1.512(4) . ?
C11 C12 1.398(4) . ?
C11 C17 1.516(4) . ?
C12 C13 1.430(5) . ?
C12 C18 1.511(5) . ?
C13 C14 1.405(5) . ?
C13 C19 1.515(4) . ?
C14 C20 1.506(4) . ?
P1 F1 1.562(2) . ?
P1 F2 1.572(2) . ?
P1 F6 1.573(2) . ?
P1 F5 1.577(2) . ?
P1 F3 1.581(2) . ?
P1 F4 1.589(2) . ?
P2 F10 1.521(5) . ?
P2 F8A 1.533(8) . ?
P2 F7A 1.553(8) . ?
P2 F7 1.559(3) . ?
P2 F9A 1.571(9) . ?
P2 F9 1.574(5) . ?
P2 F12 1.580(2) . ?
P2 F11 1.598(2) . ?
P2 F10A 1.600(11) . ?
P2 F8 1.607(4) . ?
N1S O1S 1.201(4) . ?
N1S O2S 1.215(4) . ?
N1S C1S 1.467(4) . ?
N2S O4S 1.160(6) . ?
N2S O3S 1.239(6) . ?
N2S C2S 1.459(6) . ?
